data_2000910
loop_
_publ_author_name
'Begum, N. S.'
'Venkatesan, K.'

_publ_section_title
;
 Studies on nonlinear optical materials: structure of diphenylmethyl
 (<i>Z</i>)-1-(1-methylthio-2-nitrovinyl)tetrahydropyrrole-2-carboxylate
;
_journal_issue 5
_journal_name_full 'Acta Crystallographica Section C'
_journal_page_first 902
_journal_page_last 905
_journal_paper_doi 10.1107/S0108270191011836
_journal_volume 48
_journal_year 1992
_chemical_formula_sum 'C21 H22 N2 O4 S'
_chemical_formula_weight 245.0
_symmetry_cell_setting orthorhombic
_symmetry_space_group_name_Hall 'P 2ac 2ab'
_symmetry_space_group_name_H-M 'P 21 21 21'
_cell_angle_alpha 90
_cell_angle_beta 90
_cell_angle_gamma 90
_cell_formula_units_Z 4
_cell_length_a 9.7990(10)
_cell_length_b 11.8530(10)
_cell_length_c 17.316(2)
_cell_volume 2011.2(4)
_diffrn_radiation_type Cu
_diffrn_radiation_wavelength 1.5418
_exptl_absorpt_coefficient_mu 1.57
_exptl_crystal_density_diffrn 1.314
_exptl_crystal_density_meas 1.320
_exptl_crystal_F_000 840
_cod_data_source_file li0088.cif
_cod_data_source_block li0088a
_cod_original_cell_volume 2011.4
_cod_original_formula_sum 'C21 H22 N2 O4 S1'
_cod_database_code 2000910

loop_
_atom_site_label
_atom_site_fract_x
_atom_site_fract_y
_atom_site_fract_z
_atom_site_U_iso_or_equiv
C(1) .5223(5) .2749(4) .7012(2) .0389(12)
C(2) .3969(5) .3142(4) .6794(3) .0482(14)
C(3) .4977(6) .3675(5) .8285(3) .0521(16)
C(4) .5809(6) .3561(6) .8985(4) .061(2)
C(5) .7286(6) .3564(5) .8688(4) .0571(19)
C(6) .7208(4) .2945(4) .7919(3) .0413(13)
C(7) .7543(5) .1706(4) .8022(3) .0412(13)
C(8) .9342(5) .0350(4) .7843(3) .0396(12)
C(9) .9239(5) -.0053(4) .7014(3) .0429(13)
C(10) .8980(6) -.1183(4) .6870(3) .0494(15)
C(11) .8832(7) -.1587(6) .6125(4) .066(2)
C(12) .8953(7) -.0855(6) .5511(4) .067(2)
C(13) .9220(8) .0267(6) .5643(4) .066(2)
C(14) .9379(6) .0659(5) .6397(3) .0552(17)
C(15) 1.0745(5) .0328(4) .8187(3) .0404(12)
C(16) 1.1869(5) .0746(4) .7779(3) .0474(15)
C(17) 1.3164(5) .0715(5) .8121(4) .0554(17)
C(18) 1.3337(6) .0298(6) .8849(4) .0599(18)
C(19) 1.2234(7) -.0104(7) .9265(4) .069(2)
C(20) 1.0949(6) -.0104(5) .8918(3) .0582(18)
C(21) .5971(9) .2154(8) .5499(3) .074(3)
S(1) .62450(10) .17970(10) .64970(10) .0529(4)
O(1) .8864(3) .1527(2) .7875(2) .0418(9)
O(2) .6758(4) .0980(3) .8217(3) .0630(14)
O(3) .3257(5) .1650(4) .6059(3) .0682(14)
O(4) .1914(5) .3068(5) .6208(3) .0796(17)
N(1) .5761(4) .3085(3) .7682(2) .0380(10)
N(2) .3038(5) .2601(4) .6321(2) .0548(14)
H(2) .0361(7) .0376(6) .0702(4) ?
H1(3) .397(7) .330(5) .830(3) ?
H2(3) .479(4) .456(4) .808(2) ?
H1(4) .571(7) .291(6) .924(4) ?
H2(4) .572(7) .412(6) .932(4) ?
H1(5) .788(6) .326(5) .909(3) ?
H2(5) .759(6) .428(5) .861(4) ?
H(6) .776(5) .329(5) .747(3) ?
H(8) .882(4) -.008(3) .811(2) ?
H(10) .909(6) -.174(5) .729(3) ?
H(11) .846(6) -.255(5) .597(3) ?
H(12) .857(6) -.110(5) .507(4) ?
H(13) .944(11) .084(9) .519(6) ?
H(14) .948(6) .126(5) .641(3) ?
H(16) 1.183(4) .097(4) .728(3) ?
H(17) 1.386(7) .104(5) .786(4) ?
H(18) 1.414(5) .004(4) .902(3) ?
H(19) 1.238(6) -.039(5) .974(4) ?
H(20) 1.022(9) -.044(7) .912(5) ?
H1(21) .569(7) .298(5) .550(3) ?
H2(21) .512(11) .175(9) .530(6) ?
H3(21) .678(11) .192(10) .535(7) ?

loop_
_geom_bond_atom_site_label_1
_geom_bond_atom_site_label_2
_geom_bond_distance
C(1) C(2) 1.368(7)
C(1) S(1) 1.753(5)
C(1) N(1) 1.334(5)
C(2) N(2) 1.383(7)
C(3) C(4) 1.467(9)
C(3) N(1) 1.473(7)
C(4) C(5) 1.536(8)
C(5) C(6) 1.522(8)
C(6) C(7) 1.515(7)
C(6) N(1) 1.486(6)
C(7) O(1) 1.336(6)
C(7) O(2) 1.204(6)
C(8) C(9) 1.516(7)
C(8) C(15) 1.498(7)
C(8) O(1) 1.473(5)
C(9) C(10) 1.386(7)
C(9) C(14) 1.369(7)
C(10) C(11) 1.383(9)
C(11) C(12) 1.378(10)
C(12) C(13) 1.374(10)
C(13) C(14) 1.394(9)
C(15) C(16) 1.399(7)
C(15) C(20) 1.382(7)
C(16) C(17) 1.401(7)
C(17) C(18) 1.364(10)
C(18) C(19) 1.384(9)
C(19) C(20) 1.395(9)
C(21) S(1) 1.800(6)
O(3) N(2) 1.235(7)
O(4) N(2) 1.248(7)
C(2) H(2) 0.90(8)
C(3) H1(3) 1.08(6)
C(3) H2(3) 1.13(4)
C(4) H1(4) 0.90(7)
C(4) H2(4) 0.88(7)
C(5) H1(5) 0.97(5)
C(5) H2(5) 0.91(6)
C(6) H(6) 1.03(6)
C(8) H(8) 0.85(4)
C(10) H(10) 0.99(6)
C(11) H(11) 1.23(6)
C(12) H(12) 0.90(6)
C(13) H(13) 1.06(11)
C(14) H(14) 0.72(5)
C(16) H(16) 0.90(5)
C(17) H(17) 0.90(6)
C(18) H(18) 0.90(5)
C(19) H(19) 0.90(6)
C(21) H1(21) 1.01(7)
C(21) H2(21) 1.03(10)
C(21) H3(21) 0.87(11)
C(20) H(20) 0.88(9)
